data_4308118
loop_
_publ_author_name
'Rashmi Bagai'
'Saiti Datta'
'Amalia Betancur-Rodriguez'
'Khalil A. Abboud'
'Stephen Hill'
'George Christou'

_publ_section_title
;
Diversity of New Structural Types in Polynuclear Iron Chemistry with a
Tridentate N,N,O Ligand
;
_journal_name_full 'Inorganic Chemistry'
_journal_page_first 4535
_journal_page_last 4547
_journal_paper_doi 10.1021/ic070106w
_journal_volume 46
_journal_year 2007
_chemical_formula_sum 'C58 H112 Fe6 N6 O24'
_chemical_formula_weight 1612.64
_chemical_name_systematic
; 
 ? 
;
_space_group_IT_number 2
_symmetry_cell_setting triclinic
_symmetry_space_group_name_Hall '-P 1'
_symmetry_space_group_name_H-M 'P -1'
_atom_sites_solution_hydrogens geom
_atom_sites_solution_primary direct
_atom_sites_solution_secondary difmap
_audit_creation_method SHELXL-97
_cell_angle_alpha 87.6240(10)
_cell_angle_beta 88.5620(10)
_cell_angle_gamma 66.0920(10)
_cell_formula_units_Z 2
_cell_length_a 12.9769(10)
_cell_length_b 14.4142(11)
_cell_length_c 23.9082(18)
_cell_measurement_temperature 173(2)
_cell_volume 4084.7(5)
_computing_cell_refinement 'Bruker SMART'
_computing_data_collection 'Bruker SMART'
_computing_data_reduction 'Bruker SAINT'
_computing_molecular_graphics 'Bruker SHELXTL'
_computing_publication_material 'Bruker SHELXTL'
_computing_structure_refinement 'SHELXL-97 (Sheldrick, 1997)'
_computing_structure_solution 'SHELXS-97 (Sheldrick, 1990)'
_diffrn_ambient_temperature 173(2)
_diffrn_measured_fraction_theta_full 0.949
_diffrn_measured_fraction_theta_max 0.949
_diffrn_measurement_device_type 'CCD area detector'
_diffrn_measurement_method 'phi and omega scans'
_diffrn_radiation_monochromator graphite
_diffrn_radiation_source 'fine-focus sealed tube'
_diffrn_radiation_type MoK\a
_diffrn_radiation_wavelength 0.71073
_diffrn_reflns_av_R_equivalents 0.0415
_diffrn_reflns_av_sigmaI/netI 0.0472
_diffrn_reflns_limit_h_max 14
_diffrn_reflns_limit_h_min -16
_diffrn_reflns_limit_k_max 17
_diffrn_reflns_limit_k_min -18
_diffrn_reflns_limit_l_max 28
_diffrn_reflns_limit_l_min -31
_diffrn_reflns_number 26645
_diffrn_reflns_theta_full 27.50
_diffrn_reflns_theta_max 27.50
_diffrn_reflns_theta_min 1.72
_exptl_absorpt_coefficient_mu 1.105
_exptl_absorpt_correction_T_max 0.9525
_exptl_absorpt_correction_T_min 0.7614
_exptl_absorpt_correction_type integration
_exptl_crystal_colour orange
_exptl_crystal_density_diffrn 1.311
_exptl_crystal_density_meas 0
_exptl_crystal_density_method 'not measured'
_exptl_crystal_description plates
_exptl_crystal_F_000 1700
_exptl_crystal_size_max 0.28
_exptl_crystal_size_mid 0.19
_exptl_crystal_size_min 0.04
_refine_diff_density_max 0.637
_refine_diff_density_min -0.623
_refine_diff_density_rms 0.073
_refine_ls_extinction_method none
_refine_ls_goodness_of_fit_ref 1.026
_refine_ls_hydrogen_treatment mixed
_refine_ls_matrix_type full
_refine_ls_number_parameters 924
_refine_ls_number_reflns 17808
_refine_ls_number_restraints 0
_refine_ls_restrained_S_all 1.026
_refine_ls_R_factor_all 0.0591
_refine_ls_R_factor_gt 0.0415
_refine_ls_shift/su_max 0.003
_refine_ls_shift/su_mean 0.000
_refine_ls_structure_factor_coef Fsqd
_refine_ls_weighting_details 'calc w=1/[\s^2^(Fo^2^)+(0.0544P)^2^+2.5334P] where P=(Fo^2^+2Fc^2^)/3'
_refine_ls_weighting_scheme calc
_refine_ls_wR_factor_gt 0.1009
_refine_ls_wR_factor_ref 0.1102
_reflns_number_gt 13951
_reflns_number_total 17808
_reflns_threshold_expression >2sigma(I)
_cod_data_source_file ic070106w-file003.cif
_cod_data_source_block rb48
_cod_depositor_comments
;
The following automatic conversions were performed:
'_symmetry_cell_setting' value 'Triclinic' changed to 'triclinic'
according to '/home/saulius/struct/CIF-dictionaries/cif_core.dic'
dictionary named 'cif_core.dic' version 2.4.1 from 2010-06-29.

Automatic conversion script
Id: cif_fix_enum 1527 2010-12-29 10:47:43Z saulius 
;
_cod_database_code 4308118

loop_
_symmetry_equiv_pos_as_xyz
'x, y, z'
'-x, -y, -z'

loop_
_atom_site_label
_atom_site_type_symbol
_atom_site_fract_x
_atom_site_fract_y
_atom_site_fract_z
_atom_site_U_iso_or_equiv
_atom_site_adp_type
_atom_site_occupancy
_atom_site_symmetry_multiplicity
_atom_site_calc_flag
_atom_site_refinement_flags
_atom_site_disorder_assembly
_atom_site_disorder_group
Fe1 Fe 0.06565(3) 0.46764(3) 0.549948(14) 0.01948(8) Uani 1 1 d . . .
Fe2 Fe -0.06134(3) 0.31562(3) 0.514002(14) 0.02030(8) Uani 1 1 d . . .
Fe3 Fe 0.17039(3) 0.28961(3) 0.438881(15) 0.02118(8) Uani 1 1 d . . .
Fe4 Fe 0.43140(3) 0.52570(3) 1.049513(14) 0.02182(8) Uani 1 1 d . . .
Fe5 Fe 0.55479(3) 0.68605(3) 1.015119(15) 0.02307(9) Uani 1 1 d . . .
Fe6 Fe 0.32972(3) 0.71454(3) 0.937849(15) 0.02313(9) Uani 1 1 d . . .
O1 O 0.18804(15) 0.49669(14) 0.58651(8) 0.0279(4) Uani 1 1 d . . .
O2 O 0.18655(14) 0.34521(13) 0.51269(7) 0.0240(4) Uani 1 1 d . . .
O3 O 0.06280(16) 0.38355(14) 0.62081(7) 0.0276(4) Uani 1 1 d . . .
O4 O 0.01259(17) 0.26404(14) 0.58994(8) 0.0311(4) Uani 1 1 d . . .
O5 O -0.04871(14) 0.43858(12) 0.51304(7) 0.0199(3) Uani 1 1 d . . .
O6 O -0.21547(16) 0.35661(15) 0.55428(9) 0.0346(5) Uani 1 1 d . . .
O7 O -0.13277(16) 0.20020(14) 0.52767(8) 0.0292(4) Uani 1 1 d . . .
O8 O 0.14745(16) 0.65860(14) 0.55948(8) 0.0306(4) Uani 1 1 d . . .
O9 O 0.07565(15) 0.22688(13) 0.47510(7) 0.0244(4) Uani 1 1 d . . .
O10 O 0.05390(15) 0.41428(13) 0.40897(7) 0.0243(4) Uani 1 1 d . . .
O11 O 0.17963(16) 0.21184(14) 0.36858(8) 0.0292(4) Uani 1 1 d . . .
O12 O 0.0805(2) 0.11897(19) 0.38875(10) 0.0491(6) Uani 1 1 d . . .
O13 O 0.30774(16) 0.49119(15) 1.08441(8) 0.0310(4) Uani 1 1 d . . .
O14 O 0.31132(14) 0.65349(14) 1.01250(7) 0.0264(4) Uani 1 1 d . . .
O15 O 0.42723(17) 0.60128(15) 1.12062(8) 0.0319(4) Uani 1 1 d . . .
O16 O 0.46665(17) 0.73127(15) 1.08876(8) 0.0333(4) Uani 1 1 d . . .
O17 O 0.54618(14) 0.56169(13) 1.01325(7) 0.0227(4) Uani 1 1 d . . .
O18 O 0.69955(17) 0.64653(15) 1.06325(9) 0.0360(5) Uani 1 1 d . . .
O19 O 0.61606(17) 0.80336(15) 1.03190(8) 0.0337(4) Uani 1 1 d . . .
O20 O 0.34317(16) 0.33605(15) 1.05392(8) 0.0319(4) Uani 1 1 d . . .
O21 O 0.42437(15) 0.77525(14) 0.97120(8) 0.0270(4) Uani 1 1 d . . .
O22 O 0.44913(15) 0.59405(14) 0.90848(7) 0.0266(4) Uani 1 1 d . . .
O23 O 0.32060(16) 0.79440(15) 0.86543(8) 0.0307(4) Uani 1 1 d . . .
O24 O 0.4335(2) 0.8741(2) 0.87632(10) 0.0517(6) Uani 1 1 d . . .
N1 N 0.32967(18) 0.16572(17) 0.46967(10) 0.0278(5) Uani 1 1 d . . .
N2 N 0.30184(19) 0.33166(17) 0.39319(10) 0.0297(5) Uani 1 1 d . . .
N3 N 0.17179(19) 0.83848(18) 0.96773(10) 0.0313(5) Uani 1 1 d . . .
N4 N 0.19712(19) 0.67518(18) 0.89665(10) 0.0323(5) Uani 1 1 d . . .
N5 N 0.8022(3) 0.9511(3) 0.8978(2) 0.0868(13) Uani 1 1 d . . .
N6 N -0.2947(3) 0.0533(3) 0.39620(16) 0.0688(10) Uani 1 1 d . . .
C1 C 0.1923(2) 0.5823(2) 0.59162(11) 0.0249(5) Uani 1 1 d . A .
C2 C 0.2574(3) 0.5924(2) 0.64156(13) 0.0393(7) Uani 1 1 d . . .
C3 C 0.3807(4) 0.5244(5) 0.6319(3) 0.061(2) Uani 0.723(13) 1 d P A 1
H3A H 0.3960 0.4556 0.6466 0.091 Uiso 0.723(13) 1 calc PR A 1
H3B H 0.4280 0.5512 0.6513 0.091 Uiso 0.723(13) 1 calc PR A 1
H3C H 0.3977 0.5225 0.5917 0.091 Uiso 0.723(13) 1 calc PR A 1
C3' C 0.354(2) 0.624(4) 0.6145(9) 0.16(2) Uani 0.277(13) 1 d P A 2
H3'A H 0.4114 0.5661 0.5961 0.245 Uiso 0.277(13) 1 calc PR A 2
H3'B H 0.3894 0.6463 0.6441 0.245 Uiso 0.277(13) 1 calc PR A 2
H3'C H 0.3204 0.6804 0.5869 0.245 Uiso 0.277(13) 1 calc PR A 2
C4 C 0.2395(8) 0.7017(5) 0.6483(4) 0.075(3) Uani 0.723(13) 1 d P A 1
H4A H 0.1691 0.7371 0.6690 0.113 Uiso 0.723(13) 1 calc PR A 1
H4B H 0.2350 0.7349 0.6113 0.113 Uiso 0.723(13) 1 calc PR A 1
H4C H 0.3026 0.7040 0.6689 0.113 Uiso 0.723(13) 1 calc PR A 1
C4' C 0.179(2) 0.686(3) 0.6707(14) 0.17(2) Uani 0.277(13) 1 d P A 2
H4'A H 0.1168 0.6729 0.6884 0.251 Uiso 0.277(13) 1 calc PR A 2
H4'B H 0.1481 0.7427 0.6433 0.251 Uiso 0.277(13) 1 calc PR A 2
H4'C H 0.2201 0.7033 0.6993 0.251 Uiso 0.277(13) 1 calc PR A 2
C5 C 0.2161(7) 0.5514(6) 0.6943(2) 0.059(2) Uani 0.723(13) 1 d P A 1
H5A H 0.1401 0.5554 0.6879 0.089 Uiso 0.723(13) 1 calc PR A 1
H5B H 0.2146 0.5923 0.7263 0.089 Uiso 0.723(13) 1 calc PR A 1
H5C H 0.2674 0.4806 0.7020 0.089 Uiso 0.723(13) 1 calc PR A 1
C5' C 0.310(3) 0.5055(16) 0.6743(11) 0.136(19) Uani 0.277(13) 1 d P A 2
H5'A H 0.2524 0.4867 0.6930 0.204 Uiso 0.277(13) 1 calc PR A 2
H5'B H 0.3557 0.5179 0.7025 0.204 Uiso 0.277(13) 1 calc PR A 2
H5'C H 0.3579 0.4502 0.6507 0.204 Uiso 0.277(13) 1 calc PR A 2
C6 C 0.0391(2) 0.3069(2) 0.62793(11) 0.0256(5) Uani 1 1 d . . .
C7 C 0.0473(3) 0.2628(2) 0.68788(11) 0.0347(6) Uani 1 1 d . . .
C8 C 0.0073(4) 0.1768(3) 0.69112(16) 0.0668(12) Uani 1 1 d . . .
H8A H 0.0130 0.1499 0.7298 0.100 Uiso 1 1 calc R . .
H8B H 0.0545 0.1226 0.6666 0.100 Uiso 1 1 calc R . .
H8C H -0.0713 0.2026 0.6791 0.100 Uiso 1 1 calc R . .
C9 C -0.0241(4) 0.3472(3) 0.72537(15) 0.0721(14) Uani 1 1 d . . .
H9A H -0.0203 0.3204 0.7640 0.108 Uiso 1 1 calc R . .
H9B H -0.1025 0.3752 0.7128 0.108 Uiso 1 1 calc R . .
H9C H 0.0042 0.4008 0.7237 0.108 Uiso 1 1 calc R . .
C10 C 0.1703(3) 0.2220(4) 0.70487(16) 0.0665(12) Uani 1 1 d . . .
H10A H 0.1784 0.1931 0.7431 0.100 Uiso 1 1 calc R . .
H10B H 0.1958 0.2775 0.7031 0.100 Uiso 1 1 calc R . .
H10C H 0.2161 0.1693 0.6793 0.100 Uiso 1 1 calc R . .
C11 C -0.2162(2) 0.2693(2) 0.54941(11) 0.0292(6) Uani 1 1 d . . .
C12 C -0.3216(3) 0.2553(3) 0.56852(14) 0.0407(7) Uani 1 1 d . . .
C13 C -0.3428(3) 0.2811(3) 0.62941(15) 0.0568(10) Uani 1 1 d . . .
H13A H -0.2810 0.2323 0.6519 0.085 Uiso 1 1 calc R . .
H13B H -0.4141 0.2781 0.6416 0.085 Uiso 1 1 calc R . .
H13C H -0.3470 0.3497 0.6343 0.085 Uiso 1 1 calc R . .
C14 C -0.4211(3) 0.3338(4) 0.53408(19) 0.0675(12) Uani 1 1 d . . .
H14A H -0.4275 0.4025 0.5409 0.101 Uiso 1 1 calc R . .
H14B H -0.4913 0.3279 0.5455 0.101 Uiso 1 1 calc R . .
H14C H -0.4071 0.3206 0.4941 0.101 Uiso 1 1 calc R . .
C15 C -0.3132(4) 0.1503(3) 0.55780(19) 0.0662(12) Uani 1 1 d . . .
H15A H -0.2510 0.1002 0.5795 0.099 Uiso 1 1 calc R . .
H15B H -0.2993 0.1370 0.5178 0.099 Uiso 1 1 calc R . .
H15C H -0.3840 0.1452 0.5691 0.099 Uiso 1 1 calc R . .
C16 C 0.2783(2) 0.2828(2) 0.54734(12) 0.0288(6) Uani 1 1 d . . .
H16A H 0.2543 0.2899 0.5871 0.035 Uiso 1 1 calc R . .
H16B H 0.3414 0.3044 0.5425 0.035 Uiso 1 1 calc R . .
C17 C 0.3167(2) 0.1731(2) 0.53143(12) 0.0317(6) Uani 1 1 d . . .
H17A H 0.3896 0.1315 0.5495 0.038 Uiso 1 1 calc R . .
H17B H 0.2606 0.1466 0.5447 0.038 Uiso 1 1 calc R . .
C18 C 0.3398(3) 0.0650(2) 0.45330(14) 0.0366(7) Uani 1 1 d . . .
H18A H 0.4106 0.0129 0.4676 0.055 Uiso 1 1 calc R . .
H18B H 0.3392 0.0631 0.4124 0.055 Uiso 1 1 calc R . .
H18C H 0.2763 0.0520 0.4691 0.055 Uiso 1 1 calc R . .
C19 C 0.4291(2) 0.1842(2) 0.44921(13) 0.0339(6) Uani 1 1 d . . .
H19A H 0.4957 0.1187 0.4472 0.041 Uiso 1 1 calc R . .
H19B H 0.4459 0.2270 0.4758 0.041 Uiso 1 1 calc R . .
C20 C 0.4064(2) 0.2367(2) 0.39195(13) 0.0350(6) Uani 1 1 d . . .
H20A H 0.4710 0.2530 0.3800 0.042 Uiso 1 1 calc R . .
H20B H 0.3982 0.1907 0.3645 0.042 Uiso 1 1 calc R . .
C21 C 0.3194(3) 0.4129(2) 0.42275(14) 0.0401(7) Uani 1 1 d . . .
H21A H 0.3763 0.4301 0.4026 0.060 Uiso 1 1 calc R . .
H21B H 0.3451 0.3888 0.4609 0.060 Uiso 1 1 calc R . .
H21C H 0.2483 0.4733 0.4242 0.060 Uiso 1 1 calc R . .
C22 C 0.2704(3) 0.3692(2) 0.33477(13) 0.0399(7) Uani 1 1 d . . .
H22A H 0.3300 0.3861 0.3172 0.060 Uiso 1 1 calc R . .
H22B H 0.1995 0.4299 0.3348 0.060 Uiso 1 1 calc R . .
H22C H 0.2610 0.3163 0.3137 0.060 Uiso 1 1 calc R . .
C23 C 0.1345(2) 0.1499(2) 0.35570(12) 0.0327(6) Uani 1 1 d . . .
C24 C 0.1541(3) 0.1146(3) 0.29536(14) 0.0459(8) Uani 1 1 d . . .
C25 C 0.2770(4) 0.0748(5) 0.2806(2) 0.101(2) Uani 1 1 d . . .
H25A H 0.3191 0.0164 0.3054 0.151 Uiso 1 1 calc R . .
H25B H 0.3044 0.1282 0.2850 0.151 Uiso 1 1 calc R . .
H25C H 0.2880 0.0537 0.2416 0.151 Uiso 1 1 calc R . .
C26 C 0.1088(5) 0.0331(4) 0.2882(2) 0.0929(18) Uani 1 1 d . . .
H26A H 0.1503 -0.0260 0.3126 0.139 Uiso 1 1 calc R . .
H26B H 0.1186 0.0129 0.2491 0.139 Uiso 1 1 calc R . .
H26C H 0.0286 0.0603 0.2982 0.139 Uiso 1 1 calc R . .
C27 C 0.0903(5) 0.2041(4) 0.25626(17) 0.0846(16) Uani 1 1 d . . .
H27A H 0.1025 0.1822 0.2175 0.127 Uiso 1 1 calc R . .
H27B H 0.1177 0.2576 0.2607 0.127 Uiso 1 1 calc R . .
H27C H 0.0097 0.2305 0.2653 0.127 Uiso 1 1 calc R . .
C28 C 0.2954(2) 0.4083(2) 1.08579(11) 0.0272(6) Uani 1 1 d . B .
C29 C 0.2164(3) 0.3951(3) 1.13092(14) 0.0445(8) Uani 1 1 d . . .
C30' C 0.2040(13) 0.2967(9) 1.1253(6) 0.098(6) Uani 0.512(11) 1 d P B 4
H30A H 0.1458 0.3059 1.0977 0.147 Uiso 0.512(11) 1 calc PR B 4
H30B H 0.1821 0.2756 1.1616 0.147 Uiso 0.512(11) 1 calc PR B 4
H30C H 0.2759 0.2444 1.1130 0.147 Uiso 0.512(11) 1 calc PR B 4
C30 C 0.1384(10) 0.3577(13) 1.1080(5) 0.083(4) Uani 0.488(11) 1 d P B 3
H30E H 0.0847 0.4105 1.0836 0.125 Uiso 0.488(11) 1 calc PR B 3
H30F H 0.0974 0.3399 1.1387 0.125 Uiso 0.488(11) 1 calc PR B 3
H30G H 0.1804 0.2974 1.0864 0.125 Uiso 0.488(11) 1 calc PR B 3
C31' C 0.2457(13) 0.4171(14) 1.1850(4) 0.105(6) Uani 0.512(11) 1 d P B 4
H31A H 0.2071 0.4900 1.1910 0.157 Uiso 0.512(11) 1 calc PR B 4
H31B H 0.3274 0.3966 1.1867 0.157 Uiso 0.512(11) 1 calc PR B 4
H31C H 0.2225 0.3795 1.2142 0.157 Uiso 0.512(11) 1 calc PR B 4
C31 C 0.3016(9) 0.3023(10) 1.1698(4) 0.094(5) Uani 0.488(11) 1 d P B 3
H31E H 0.3773 0.2769 1.1531 0.141 Uiso 0.488(11) 1 calc PR B 3
H31F H 0.2751 0.2475 1.1725 0.141 Uiso 0.488(11) 1 calc PR B 3
H31G H 0.3038 0.3264 1.2073 0.141 Uiso 0.488(11) 1 calc PR B 3
C32' C 0.0969(7) 0.4804(9) 1.1143(6) 0.109(6) Uani 0.512(11) 1 d P B 4
H32A H 0.1036 0.5143 1.0789 0.163 Uiso 0.512(11) 1 calc PR B 4
H32B H 0.0701 0.5302 1.1438 0.163 Uiso 0.512(11) 1 calc PR B 4
H32C H 0.0431 0.4492 1.1100 0.163 Uiso 0.512(11) 1 calc PR B 4
C32 C 0.1640(11) 0.4839(9) 1.1654(5) 0.084(5) Uani 0.488(11) 1 d P B 3
H32D H 0.1116 0.5407 1.1426 0.127 Uiso 0.488(11) 1 calc PR B 3
H32E H 0.2224 0.5027 1.1801 0.127 Uiso 0.488(11) 1 calc PR B 3
H32F H 0.1228 0.4679 1.1966 0.127 Uiso 0.488(11) 1 calc PR B 3
C33 C 0.4424(2) 0.6813(2) 1.12708(11) 0.0295(6) Uani 1 1 d . . .
C34 C 0.4266(3) 0.7200(3) 1.18677(12) 0.0429(8) Uani 1 1 d . . .
C35 C 0.3041(5) 0.7545(6) 1.2024(2) 0.122(3) Uani 1 1 d . . .
H35A H 0.2820 0.6973 1.2008 0.183 Uiso 1 1 calc R . .
H35B H 0.2585 0.8089 1.1762 0.183 Uiso 1 1 calc R . .
H35C H 0.2921 0.7799 1.2405 0.183 Uiso 1 1 calc R . .
C36 C 0.4997(6) 0.6358(4) 1.22440(18) 0.128(3) Uani 1 1 d . . .
H36A H 0.4783 0.5782 1.2225 0.192 Uiso 1 1 calc R . .
H36B H 0.4904 0.6588 1.2629 0.192 Uiso 1 1 calc R . .
H36C H 0.5786 0.6149 1.2127 0.192 Uiso 1 1 calc R . .
C37 C 0.4585(6) 0.8104(4) 1.1899(2) 0.110(2) Uani 1 1 d . . .
H37A H 0.4479 0.8340 1.2283 0.164 Uiso 1 1 calc R . .
H37B H 0.4105 0.8655 1.1646 0.164 Uiso 1 1 calc R . .
H37C H 0.5376 0.7900 1.1787 0.164 Uiso 1 1 calc R . .
C38 C 0.6948(3) 0.7361(2) 1.05893(12) 0.0336(6) Uani 1 1 d . C .
C39 C 0.7855(3) 0.7606(3) 1.08611(16) 0.0510(9) Uani 1 1 d . . .
C40 C 0.8286(4) 0.6944(4) 1.13792(19) 0.0854(16) Uani 1 1 d . C .
H40A H 0.7737 0.7201 1.1685 0.128 Uiso 1 1 calc R . .
H40B H 0.9006 0.6953 1.1486 0.128 Uiso 1 1 calc R . .
H40C H 0.8395 0.6247 1.1304 0.128 Uiso 1 1 calc R . .
C41' C 0.775(3) 0.8629(17) 1.0772(19) 0.15(2) Uani 0.38(3) 1 d P C 5
H41A H 0.7129 0.9083 1.1001 0.228 Uiso 0.38(3) 1 calc PR C 5
H41B H 0.7602 0.8831 1.0376 0.228 Uiso 0.38(3) 1 calc PR C 5
H41C H 0.8455 0.8673 1.0879 0.228 Uiso 0.38(3) 1 calc PR C 5
C41 C 0.7244(8) 0.8714(8) 1.1097(5) 0.072(3) Uani 0.62(3) 1 d P C 6
H41D H 0.6618 0.8743 1.1343 0.108 Uiso 0.62(3) 1 calc PR C 6
H41E H 0.6954 0.9208 1.0784 0.108 Uiso 0.62(3) 1 calc PR C 6
H41F H 0.7784 0.8876 1.1308 0.108 Uiso 0.62(3) 1 calc PR C 6
C42' C 0.9021(15) 0.688(3) 1.0441(7) 0.089(8) Uani 0.38(3) 1 d P C 5
H42A H 0.9069 0.6186 1.0426 0.134 Uiso 0.38(3) 1 calc PR C 5
H42B H 0.9714 0.6867 1.0602 0.134 Uiso 0.38(3) 1 calc PR C 5
H42C H 0.8927 0.7186 1.0061 0.134 Uiso 0.38(3) 1 calc PR C 5
C42 C 0.8672(9) 0.7606(13) 1.0447(4) 0.069(3) Uani 0.62(3) 1 d P C 6
H42D H 0.8565 0.8307 1.0352 0.104 Uiso 0.62(3) 1 calc PR C 6
H42E H 0.8577 0.7284 1.0110 0.104 Uiso 0.62(3) 1 calc PR C 6
H42F H 0.9432 0.7228 1.0594 0.104 Uiso 0.62(3) 1 calc PR C 6
C43 C 0.2185(2) 0.7143(2) 1.04666(12) 0.0341(6) Uani 1 1 d . . .
H43A H 0.2407 0.7033 1.0865 0.041 Uiso 1 1 calc R . .
H43B H 0.1546 0.6945 1.0422 0.041 Uiso 1 1 calc R . .
C44 C 0.1828(2) 0.8253(2) 1.02965(12) 0.0352(7) Uani 1 1 d . . .
H44A H 0.1098 0.8663 1.0477 0.042 Uiso 1 1 calc R . .
H44B H 0.2396 0.8494 1.0423 0.042 Uiso 1 1 calc R . .
C45 C 0.1655(3) 0.9396(2) 0.94984(14) 0.0410(7) Uani 1 1 d . . .
H45A H 0.0950 0.9919 0.9637 0.062 Uiso 1 1 calc R . .
H45B H 0.1676 0.9448 0.9089 0.062 Uiso 1 1 calc R . .
H45C H 0.2296 0.9495 0.9650 0.062 Uiso 1 1 calc R . .
C46 C 0.0711(2) 0.8244(2) 0.94825(13) 0.0379(7) Uani 1 1 d . . .
H46A H 0.0067 0.8913 0.9443 0.046 Uiso 1 1 calc R . .
H46B H 0.0502 0.7825 0.9764 0.046 Uiso 1 1 calc R . .
C47 C 0.0950(2) 0.7733(2) 0.89300(14) 0.0387(7) Uani 1 1 d . . .
H47A H 0.0292 0.7602 0.8820 0.046 Uiso 1 1 calc R . .
H47B H 0.1074 0.8187 0.8639 0.046 Uiso 1 1 calc R . .
C48 C 0.1743(3) 0.5962(3) 0.92992(15) 0.0442(8) Uani 1 1 d . . .
H48A H 0.1170 0.5810 0.9111 0.066 Uiso 1 1 calc R . .
H48B H 0.1470 0.6210 0.9673 0.066 Uiso 1 1 calc R . .
H48C H 0.2439 0.5344 0.9333 0.066 Uiso 1 1 calc R . .
C49 C 0.2298(3) 0.6381(3) 0.83946(14) 0.0450(8) Uani 1 1 d . . .
H49A H 0.1701 0.6222 0.8236 0.068 Uiso 1 1 calc R . .
H49B H 0.3001 0.5767 0.8409 0.068 Uiso 1 1 calc R . .
H49C H 0.2410 0.6906 0.8159 0.068 Uiso 1 1 calc R . .
C50 C 0.3741(2) 0.8476(2) 0.84701(12) 0.0340(6) Uani 1 1 d . . .
C51 C 0.3602(3) 0.8767(3) 0.78402(14) 0.0461(8) Uani 1 1 d . . .
C52 C 0.2354(3) 0.9265(4) 0.77047(17) 0.0710(13) Uani 1 1 d . . .
H52A H 0.1995 0.9886 0.7916 0.107 Uiso 1 1 calc R . .
H52B H 0.2001 0.8795 0.7808 0.107 Uiso 1 1 calc R . .
H52C H 0.2260 0.9435 0.7303 0.107 Uiso 1 1 calc R . .
C53 C 0.4167(4) 0.7807(4) 0.75137(16) 0.0710(13) Uani 1 1 d . . .
H53A H 0.4971 0.7491 0.7602 0.107 Uiso 1 1 calc R . .
H53B H 0.4074 0.7977 0.7112 0.107 Uiso 1 1 calc R . .
H53C H 0.3819 0.7333 0.7616 0.107 Uiso 1 1 calc R . .
C54 C 0.4152(5) 0.9503(4) 0.76880(19) 0.0810(15) Uani 1 1 d . . .
H54A H 0.3780 1.0125 0.7897 0.122 Uiso 1 1 calc R . .
H54B H 0.4074 0.9671 0.7286 0.122 Uiso 1 1 calc R . .
H54C H 0.4953 0.9186 0.7784 0.122 Uiso 1 1 calc R . .
C55 C 0.7135(3) 0.9634(3) 0.91193(18) 0.0554(9) Uani 1 1 d . . .
C56 C 0.5997(3) 0.9788(3) 0.92980(19) 0.0630(11) Uani 1 1 d . . .
H56A H 0.5618 0.9616 0.8995 0.094 Uiso 1 1 calc R . .
H56B H 0.5574 1.0500 0.9391 0.094 Uiso 1 1 calc R . .
H56C H 0.6034 0.9350 0.9629 0.094 Uiso 1 1 calc R . .
C57 C -0.2079(3) 0.0367(3) 0.41298(14) 0.0443(8) Uani 1 1 d . . .
C58 C -0.0962(3) 0.0139(3) 0.43488(17) 0.0533(9) Uani 1 1 d . . .
H58A H -0.0522 0.0341 0.4069 0.080 Uiso 1 1 calc R . .
H58B H -0.0581 -0.0592 0.4435 0.080 Uiso 1 1 calc R . .
H58C H -0.1033 0.0513 0.4691 0.080 Uiso 1 1 calc R . .

loop_
_atom_site_aniso_label
_atom_site_aniso_U_11
_atom_site_aniso_U_22
_atom_site_aniso_U_33
_atom_site_aniso_U_23
_atom_site_aniso_U_13
_atom_site_aniso_U_12
Fe1 0.01828(17) 0.01921(17) 0.01989(17) 0.00006(13) -0.00343(13) -0.00638(14)
Fe2 0.01971(17) 0.02051(17) 0.02154(18) -0.00036(13) -0.00070(13) -0.00903(14)
Fe3 0.01827(17) 0.01944(17) 0.02416(18) -0.00177(13) 0.00084(13) -0.00588(14)
Fe4 0.01956(17) 0.02390(18) 0.02005(17) -0.00060(13) 0.00202(13) -0.00694(15)
Fe5 0.02142(18) 0.02522(19) 0.02253(18) -0.00123(14) -0.00121(14) -0.00931(15)
Fe6 0.01898(17) 0.02424(18) 0.02401(18) 0.00130(14) -0.00176(13) -0.00662(15)
O1 0.0252(9) 0.0256(9) 0.0326(10) -0.0005(8) -0.0097(8) -0.0095(8)
O2 0.0187(8) 0.0228(9) 0.0257(9) -0.0011(7) -0.0039(7) -0.0033(7)
O3 0.0316(10) 0.0278(9) 0.0238(9) 0.0028(7) -0.0052(7) -0.0126(8)
O4 0.0427(11) 0.0273(10) 0.0252(10) 0.0044(8) -0.0079(8) -0.0161(9)
O5 0.0196(8) 0.0187(8) 0.0210(8) -0.0008(6) -0.0025(6) -0.0073(7)
O6 0.0286(10) 0.0276(10) 0.0519(13) -0.0116(9) 0.0123(9) -0.0157(9)
O7 0.0301(10) 0.0257(9) 0.0320(10) -0.0038(8) 0.0032(8) -0.0117(8)
O8 0.0345(10) 0.0284(10) 0.0310(10) 0.0022(8) -0.0107(8) -0.0146(9)
O9 0.0222(9) 0.0236(9) 0.0284(9) -0.0012(7) 0.0030(7) -0.0103(7)
O10 0.0233(9) 0.0228(9) 0.0226(9) -0.0027(7) -0.0002(7) -0.0050(7)
O11 0.0312(10) 0.0269(10) 0.0306(10) -0.0071(8) 0.0051(8) -0.0125(8)
O12 0.0602(15) 0.0561(15) 0.0492(14) -0.0194(11) 0.0167(12) -0.0417(13)
O13 0.0274(10) 0.0323(10) 0.0333(10) -0.0031(8) 0.0086(8) -0.0124(8)
O14 0.0187(8) 0.0281(9) 0.0262(9) 0.0008(7) 0.0029(7) -0.0034(7)
O15 0.0364(11) 0.0342(11) 0.0245(9) -0.0050(8) 0.0044(8) -0.0135(9)
O16 0.0378(11) 0.0343(11) 0.0271(10) -0.0055(8) 0.0047(8) -0.0137(9)
O17 0.0211(9) 0.0260(9) 0.0214(9) -0.0008(7) 0.0001(7) -0.0099(7)
O18 0.0325(11) 0.0317(11) 0.0436(12) 0.0020(9) -0.0132(9) -0.0123(9)
O19 0.0358(11) 0.0309(10) 0.0359(11) 0.0003(8) -0.0044(9) -0.0150(9)
O20 0.0312(10) 0.0337(11) 0.0316(10) -0.0038(8) 0.0067(8) -0.0142(9)
O21 0.0238(9) 0.0266(9) 0.0286(10) -0.0004(7) -0.0039(7) -0.0081(8)
O22 0.0244(9) 0.0264(9) 0.0240(9) 0.0012(7) -0.0006(7) -0.0051(8)
O23 0.0301(10) 0.0314(10) 0.0286(10) 0.0059(8) -0.0052(8) -0.0108(9)
O24 0.0599(16) 0.0640(16) 0.0471(14) 0.0179(12) -0.0155(12) -0.0426(14)
N1 0.0193(10) 0.0218(11) 0.0382(13) -0.0024(9) -0.0005(9) -0.0038(9)
N2 0.0265(12) 0.0243(11) 0.0368(13) -0.0028(9) 0.0057(10) -0.0091(10)
N3 0.0236(11) 0.0280(12) 0.0368(13) 0.0008(10) -0.0019(9) -0.0049(10)
N4 0.0259(12) 0.0324(13) 0.0383(13) -0.0005(10) -0.0065(10) -0.0112(10)
N5 0.045(2) 0.088(3) 0.117(4) -0.002(3) -0.006(2) -0.016(2)
N6 0.048(2) 0.084(3) 0.069(2) 0.003(2) -0.0004(17) -0.0216(19)
C1 0.0206(12) 0.0289(13) 0.0253(13) -0.0034(10) -0.0042(10) -0.0096(11)
C2 0.0446(18) 0.0344(16) 0.0387(16) -0.0043(13) -0.0180(14) -0.0145(14)
C3 0.034(3) 0.076(4) 0.070(4) 0.005(3) -0.025(3) -0.021(3)
C3' 0.15(3) 0.39(6) 0.064(12) -0.01(2) -0.030(14) -0.22(4)
C4 0.088(6) 0.039(3) 0.095(6) -0.010(3) -0.058(5) -0.017(4)
C4' 0.084(18) 0.18(3) 0.15(3) -0.14(3) -0.071(18) 0.053(18)
C5 0.081(5) 0.067(4) 0.026(2) -0.005(2) -0.008(3) -0.025(4)
C5' 0.21(4) 0.068(13) 0.11(2) 0.034(14) -0.13(3) -0.036(19)
C6 0.0231(12) 0.0247(13) 0.0241(13) 0.0019(10) -0.0014(10) -0.0047(11)
C7 0.0453(17) 0.0340(15) 0.0224(13) 0.0041(11) -0.0056(12) -0.0139(13)
C8 0.109(4) 0.072(3) 0.038(2) 0.0209(18) -0.011(2) -0.058(3)
C9 0.107(4) 0.053(2) 0.0310(18) 0.0031(16) 0.016(2) -0.008(2)
C10 0.064(3) 0.080(3) 0.048(2) 0.030(2) -0.0284(19) -0.023(2)
C11 0.0303(14) 0.0317(14) 0.0283(14) -0.0035(11) 0.0044(11) -0.0154(12)
C12 0.0433(18) 0.0453(18) 0.0464(18) -0.0149(14) 0.0181(14) -0.0311(15)
C13 0.060(2) 0.079(3) 0.048(2) -0.0154(19) 0.0210(17) -0.046(2)
C14 0.041(2) 0.091(3) 0.081(3) -0.002(2) -0.0012(19) -0.037(2)
C15 0.074(3) 0.062(2) 0.087(3) -0.025(2) 0.035(2) -0.052(2)
C16 0.0192(12) 0.0300(14) 0.0309(14) -0.0008(11) -0.0062(10) -0.0031(11)
C17 0.0256(13) 0.0275(14) 0.0351(15) 0.0053(11) -0.0071(11) -0.0038(11)
C18 0.0333(15) 0.0209(13) 0.0482(18) -0.0028(12) -0.0035(13) -0.0029(12)
C19 0.0169(12) 0.0308(14) 0.0486(17) -0.0049(13) 0.0036(11) -0.0039(11)
C20 0.0229(13) 0.0336(15) 0.0457(17) -0.0069(13) 0.0100(12) -0.0088(12)
C21 0.0406(17) 0.0342(16) 0.055(2) -0.0094(14) 0.0106(14) -0.0242(14)
C22 0.0396(17) 0.0401(17) 0.0393(17) 0.0039(13) 0.0076(13) -0.0163(14)
C23 0.0314(15) 0.0304(14) 0.0358(15) -0.0107(12) 0.0021(12) -0.0112(12)
C24 0.057(2) 0.054(2) 0.0372(17) -0.0206(15) 0.0114(15) -0.0316(18)
C25 0.071(3) 0.144(5) 0.087(4) -0.082(4) 0.033(3) -0.037(3)
C26 0.150(5) 0.103(4) 0.063(3) -0.042(3) 0.016(3) -0.087(4)
C27 0.122(4) 0.095(4) 0.038(2) -0.005(2) -0.003(2) -0.044(3)
C28 0.0192(12) 0.0357(15) 0.0262(13) 0.0034(11) -0.0001(10) -0.0109(11)
C29 0.0452(19) 0.0489(19) 0.0458(19) -0.0060(15) 0.0215(15) -0.0264(16)
C30' 0.137(14) 0.079(8) 0.105(11) -0.031(7) 0.085(11) -0.074(8)
C30 0.076(8) 0.137(14) 0.076(7) -0.023(8) 0.025(6) -0.084(9)
C31' 0.133(12) 0.187(19) 0.034(5) -0.003(7) 0.020(6) -0.108(14)
C31 0.071(7) 0.119(10) 0.064(7) 0.054(7) 0.022(5) -0.016(6)
C32' 0.034(5) 0.109(9) 0.171(14) 0.014(9) 0.039(6) -0.020(5)
C32 0.102(10) 0.088(8) 0.082(9) -0.047(6) 0.069(8) -0.057(7)
C33 0.0269(13) 0.0319(14) 0.0247(13) -0.0053(11) 0.0002(10) -0.0064(12)
C34 0.057(2) 0.0406(17) 0.0254(15) -0.0084(13) 0.0033(14) -0.0135(16)
C35 0.082(4) 0.203(7) 0.070(3) -0.080(4) 0.037(3) -0.042(4)
C36 0.209(7) 0.073(3) 0.033(2) -0.013(2) -0.047(3) 0.016(4)
C37 0.207(7) 0.113(4) 0.047(3) -0.038(3) 0.021(3) -0.102(5)
C38 0.0350(15) 0.0344(15) 0.0338(15) -0.0013(12) -0.0056(12) -0.0163(13)
C39 0.052(2) 0.061(2) 0.054(2) 0.0030(17) -0.0202(17) -0.0360(19)
C40 0.094(4) 0.122(4) 0.062(3) 0.015(3) -0.045(3) -0.066(3)
C41' 0.12(3) 0.093(15) 0.28(4) 0.08(2) -0.13(3) -0.082(18)
C41 0.061(5) 0.076(5) 0.104(7) -0.046(5) 0.010(5) -0.051(4)
C42' 0.040(8) 0.17(2) 0.083(9) -0.035(13) 0.010(7) -0.061(13)
C42 0.046(5) 0.114(10) 0.067(5) -0.033(6) 0.005(4) -0.050(6)
C43 0.0231(13) 0.0384(16) 0.0324(15) -0.0010(12) 0.0065(11) -0.0041(12)
C44 0.0277(14) 0.0361(16) 0.0319(15) -0.0055(12) 0.0035(11) -0.0026(12)
C45 0.0358(16) 0.0315(16) 0.0499(19) 0.0014(14) -0.0007(14) -0.0079(13)
C46 0.0215(13) 0.0393(16) 0.0471(18) 0.0049(14) -0.0039(12) -0.0066(12)
C47 0.0247(14) 0.0401(17) 0.0489(18) 0.0055(14) -0.0118(13) -0.0107(13)
C48 0.0402(18) 0.0422(18) 0.056(2) 0.0078(15) -0.0136(15) -0.0225(15)
C49 0.0441(18) 0.050(2) 0.0447(18) -0.0096(15) -0.0099(15) -0.0216(16)
C50 0.0300(15) 0.0329(15) 0.0336(15) 0.0073(12) -0.0033(12) -0.0077(12)
C51 0.0455(19) 0.059(2) 0.0350(17) 0.0148(15) -0.0041(14) -0.0233(17)
C52 0.055(2) 0.093(3) 0.053(2) 0.037(2) -0.0214(19) -0.020(2)
C53 0.076(3) 0.095(3) 0.038(2) -0.007(2) 0.0076(19) -0.032(3)
C54 0.103(4) 0.104(4) 0.057(3) 0.034(3) -0.006(2) -0.067(3)
C55 0.043(2) 0.049(2) 0.071(3) 0.0009(18) -0.0134(18) -0.0141(17)
C56 0.046(2) 0.062(2) 0.077(3) 0.016(2) -0.0031(19) -0.0190(19)
C57 0.0414(19) 0.0467(19) 0.0444(19) -0.0021(15) 0.0067(15) -0.0177(16)
C58 0.0406(19) 0.056(2) 0.061(2) -0.0145(18) 0.0004(16) -0.0166(17)

loop_
_atom_type_symbol
_atom_type_description
_atom_type_scat_dispersion_real
_atom_type_scat_dispersion_imag
_atom_type_scat_source
C C 0.0033 0.0016 'International Tables Vol C Tables 4.2.6.8 and 6.1.1.4'
H H 0.0000 0.0000 'International Tables Vol C Tables 4.2.6.8 and 6.1.1.4'
N N 0.0061 0.0033 'International Tables Vol C Tables 4.2.6.8 and 6.1.1.4'
O O 0.0106 0.0060 'International Tables Vol C Tables 4.2.6.8 and 6.1.1.4'
Fe Fe 0.3463 0.8444 'International Tables Vol C Tables 4.2.6.8 and 6.1.1.4'

loop_
_geom_angle_atom_site_label_1
_geom_angle_atom_site_label_2
_geom_angle_atom_site_label_3
_geom_angle
_geom_angle_site_symmetry_1
_geom_angle_site_symmetry_3
_geom_angle_publ_flag
O5 Fe1 O5 84.64(7) 2_566 . ?
O5 Fe1 O1 94.52(7) 2_566 . ?
O5 Fe1 O1 178.33(8) . . ?
O5 Fe1 O2 95.30(7) 2_566 . ?
O5 Fe1 O2 88.98(7) . . ?
O1 Fe1 O2 89.67(7) . . ?
O5 Fe1 O10 87.64(7) 2_566 2_566 ?
O5 Fe1 O10 91.72(7) . 2_566 ?
O1 Fe1 O10 89.68(7) . 2_566 ?
O2 Fe1 O10 177.02(7) . 2_566 ?
O5 Fe1 O3 171.93(7) 2_566 . ?
O5 Fe1 O3 93.52(7) . . ?
O1 Fe1 O3 87.51(8) . . ?
O2 Fe1 O3 92.51(7) . . ?
O10 Fe1 O3 84.56(7) 2_566 . ?
O5 Fe1 Fe1 42.34(5) 2_566 2_566 ?
O5 Fe1 Fe1 42.30(5) . 2_566 ?
O1 Fe1 Fe1 136.84(6) . 2_566 ?
O2 Fe1 Fe1 92.89(5) . 2_566 ?
O10 Fe1 Fe1 89.57(5) 2_566 2_566 ?
O3 Fe1 Fe1 135.30(6) . 2_566 ?
O5 Fe2 O9 103.36(8) . . ?
O5 Fe2 O4 96.43(7) . . ?
O9 Fe2 O4 91.06(8) . . ?
O5 Fe2 O8 96.06(7) . 2_566 ?
O9 Fe2 O8 89.35(8) . 2_566 ?
O4 Fe2 O8 167.06(8) . 2_566 ?
O5 Fe2 O6 99.44(8) . . ?
O9 Fe2 O6 157.16(8) . . ?
O4 Fe2 O6 87.70(9) . . ?
O8 Fe2 O6 86.92(8) 2_566 . ?
O5 Fe2 O7 160.49(7) . . ?
O9 Fe2 O7 96.06(7) . . ?
O4 Fe2 O7 84.89(7) . . ?
O8 Fe2 O7 82.21(7) 2_566 . ?
O6 Fe2 O7 61.11(7) . . ?
O5 Fe2 C11 130.18(8) . . ?
O9 Fe2 C11 126.35(8) . . ?
O4 Fe2 C11 86.56(9) . . ?
O8 Fe2 C11 82.80(9) 2_566 . ?
O6 Fe2 C11 30.81(8) . . ?
O7 Fe2 C11 30.32(8) . . ?
O10 Fe3 O9 99.75(8) . . ?
O10 Fe3 O2 96.45(7) . . ?
O9 Fe3 O2 90.25(8) . . ?
O10 Fe3 O11 93.63(8) . . ?
O9 Fe3 O11 89.97(8) . . ?
O2 Fe3 O11 169.73(7) . . ?
O10 Fe3 N1 166.74(8) . . ?
O9 Fe3 N1 92.96(8) . . ?
O2 Fe3 N1 79.64(8) . . ?
O11 Fe3 N1 90.10(8) . . ?
O10 Fe3 N2 89.04(8) . . ?
O9 Fe3 N2 169.20(8) . . ?
O2 Fe3 N2 95.02(8) . . ?
O11 Fe3 N2 83.17(8) . . ?
N1 Fe3 N2 78.77(8) . . ?
O17 Fe4 O17 84.93(8) 2_667 . ?
O17 Fe4 O13 94.07(8) 2_667 . ?
O17 Fe4 O13 177.55(8) . . ?
O17 Fe4 O22 88.16(7) 2_667 2_667 ?
O17 Fe4 O22 91.24(7) . 2_667 ?
O13 Fe4 O22 90.97(8) . 2_667 ?
O17 Fe4 O15 171.82(8) 2_667 . ?
O17 Fe4 O15 94.07(8) . . ?
O13 Fe4 O15 87.23(8) . . ?
O22 Fe4 O15 83.75(8) 2_667 . ?
O17 Fe4 O14 96.48(7) 2_667 . ?
O17 Fe4 O14 88.54(7) . . ?
O13 Fe4 O14 89.35(8) . . ?
O22 Fe4 O14 175.32(8) 2_667 . ?
O15 Fe4 O14 91.60(8) . . ?
O17 Fe4 Fe4 42.48(5) 2_667 2_667 ?
O17 Fe4 Fe4 42.46(5) . 2_667 ?
O13 Fe4 Fe4 136.51(6) . 2_667 ?
O22 Fe4 Fe4 89.59(5) 2_667 2_667 ?
O15 Fe4 Fe4 135.96(6) . 2_667 ?
O14 Fe4 Fe4 93.40(5) . 2_667 ?
O17 Fe5 O21 103.09(8) . . ?
O17 Fe5 O20 94.94(8) . 2_667 ?
O21 Fe5 O20 90.69(8) . 2_667 ?
O17 Fe5 O16 96.88(8) . . ?
O21 Fe5 O16 91.38(8) . . ?
O20 Fe5 O16 167.21(8) 2_667 . ?
O17 Fe5 O18 100.00(8) . . ?
O21 Fe5 O18 156.91(8) . . ?
O20 Fe5 O18 87.24(8) 2_667 . ?
O16 Fe5 O18 85.91(8) . . ?
O17 Fe5 O19 161.14(8) . . ?
O21 Fe5 O19 95.72(8) . . ?
O20 Fe5 O19 83.39(8) 2_667 . ?
O16 Fe5 O19 83.85(8) . . ?
O18 Fe5 O19 61.19(8) . . ?
O17 Fe5 C38 130.73(9) . . ?
O21 Fe5 C38 126.17(9) . . ?
O20 Fe5 C38 84.37(9) 2_667 . ?
O16 Fe5 C38 84.22(9) . . ?
O18 Fe5 C38 30.74(9) . . ?
O19 Fe5 C38 30.45(8) . . ?
O22 Fe6 O21 98.48(8) . . ?
O22 Fe6 O14 97.49(7) . . ?
O21 Fe6 O14 91.12(8) . . ?
O22 Fe6 O23 91.97(8) . . ?
O21 Fe6 O23 90.98(8) . . ?
O14 Fe6 O23 169.90(8) . . ?
O22 Fe6 N3 169.30(9) . . ?
O21 Fe6 N3 92.03(8) . . ?
O14 Fe6 N3 80.22(8) . . ?
O23 Fe6 N3 89.84(8) . . ?
O22 Fe6 N4 90.72(8) . . ?
O21 Fe6 N4 169.25(8) . . ?
O14 Fe6 N4 93.22(8) . . ?
O23 Fe6 N4 83.09(9) . . ?
N3 Fe6 N4 79.03(9) . . ?
C1 O1 Fe1 127.61(16) . . ?
C16 O2 Fe3 117.28(15) . . ?
C16 O2 Fe1 115.89(15) . . ?
Fe3 O2 Fe1 125.40(8) . . ?
C6 O3 Fe1 131.15(17) . . ?
C6 O4 Fe2 132.22(17) . . ?
Fe2 O5 Fe1 128.19(9) . 2_566 ?
Fe2 O5 Fe1 126.51(9) . . ?
Fe1 O5 Fe1 95.36(7) 2_566 . ?
C11 O6 Fe2 92.90(16) . . ?
C11 O7 Fe2 86.46(16) . . ?
C1 O8 Fe2 133.93(18) . 2_566 ?
Fe2 O9 Fe3 117.76(9) . . ?
Fe3 O10 Fe1 129.75(9) . 2_566 ?
C23 O11 Fe3 132.08(18) . . ?
C28 O13 Fe4 129.96(17) . . ?
C43 O14 Fe6 116.81(16) . . ?
C43 O14 Fe4 117.23(16) . . ?
Fe6 O14 Fe4 124.69(9) . . ?
C33 O15 Fe4 130.21(18) . . ?
C33 O16 Fe5 130.88(19) . . ?
Fe5 O17 Fe4 129.14(9) . 2_667 ?
Fe5 O17 Fe4 125.94(9) . . ?
Fe4 O17 Fe4 95.07(8) 2_667 . ?
C38 O18 Fe5 91.83(17) . . ?
C38 O19 Fe5 87.35(17) . . ?
C28 O20 Fe5 134.77(18) . 2_667 ?
Fe5 O21 Fe6 118.01(9) . . ?
Fe6 O22 Fe4 129.30(9) . 2_667 ?
C50 O23 Fe6 132.28(18) . . ?
C18 N1 C17 109.6(2) . . ?
C18 N1 C19 110.3(2) . . ?
C17 N1 C19 111.5(2) . . ?
C18 N1 Fe3 112.01(17) . . ?
C17 N1 Fe3 102.67(15) . . ?
C19 N1 Fe3 110.52(16) . . ?
C22 N2 C20 108.4(2) . . ?
C22 N2 C21 107.4(2) . . ?
C20 N2 C21 111.6(2) . . ?
C22 N2 Fe3 113.14(18) . . ?
C20 N2 Fe3 105.94(16) . . ?
C21 N2 Fe3 110.43(17) . . ?
C45 N3 C44 109.8(2) . . ?
C45 N3 C46 110.4(2) . . ?
C44 N3 C46 111.4(2) . . ?
C45 N3 Fe6 111.98(18) . . ?
C44 N3 Fe6 102.50(16) . . ?
C46 N3 Fe6 110.54(18) . . ?
C49 N4 C48 107.8(3) . . ?
C49 N4 C47 108.5(2) . . ?
C48 N4 C47 111.7(2) . . ?
C49 N4 Fe6 112.71(19) . . ?
C48 N4 Fe6 111.45(18) . . ?
C47 N4 Fe6 104.67(17) . . ?
O8 C1 O1 125.7(2) . . ?
O8 C1 C2 117.8(2) . . ?
O1 C1 C2 116.5(2) . . ?
C5' C2 C4' 117.1(19) . . ?
C5' C2 C4 132.7(9) . . ?
C4' C2 C4 40.1(18) . . ?
C5' C2 C3 59.6(17) . . ?
C4' C2 C3 143.7(12) . . ?
C4 C2 C3 111.9(5) . . ?
C5' C2 C1 115.9(9) . . ?
C4' C2 C1 105.7(8) . . ?
C4 C2 C1 111.0(3) . . ?
C3 C2 C1 107.3(3) . . ?
C5' C2 C5 48.9(16) . . ?
C4' C2 C5 75.3(19) . . ?
C4 C2 C5 110.6(5) . . ?
C3 C2 C5 108.2(4) . . ?
C1 C2 C5 107.8(3) . . ?
C5' C2 C3' 107.9(19) . . ?
C4' C2 C3' 104(2) . . ?
C4 C2 C3' 64.3(15) . . ?
C3 C2 C3' 52.5(15) . . ?
C1 C2 C3' 104.8(6) . . ?
C5 C2 C3' 146.2(8) . . ?
C2 C3 H3A 109.5 . . ?
C2 C3 H3B 109.5 . . ?
H3A C3 H3B 109.5 . . ?
C2 C3 H3C 109.5 . . ?
H3A C3 H3C 109.5 . . ?
H3B C3 H3C 109.5 . . ?
C2 C3' H3'A 109.5 . . ?
C2 C3' H3'B 109.5 . . ?
H3'A C3' H3'B 109.5 . . ?
C2 C3' H3'C 109.5 . . ?
H3'A C3' H3'C 109.5 . . ?
H3'B C3' H3'C 109.5 . . ?
C2 C4 H4A 109.5 . . ?
C2 C4 H4B 109.5 . . ?
H4A C4 H4B 109.5 . . ?
C2 C4 H4C 109.5 . . ?
H4A C4 H4C 109.5 . . ?
H4B C4 H4C 109.5 . . ?
C2 C4' H4'A 109.5 . . ?
C2 C4' H4'B 109.5 . . ?
H4'A C4' H4'B 109.5 . . ?
C2 C4' H4'C 109.5 . . ?
H4'A C4' H4'C 109.5 . . ?
H4'B C4' H4'C 109.5 . . ?
C2 C5 H5A 109.5 . . ?
C2 C5 H5B 109.5 . . ?
H5A C5 H5B 109.5 . . ?
C2 C5 H5C 109.5 . . ?
H5A C5 H5C 109.5 . . ?
H5B C5 H5C 109.5 . . ?
C2 C5' H5'A 109.5 . . ?
C2 C5' H5'B 109.5 . . ?
H5'A C5' H5'B 109.5 . . ?
C2 C5' H5'C 109.5 . . ?
H5'A C5' H5'C 109.5 . . ?
H5'B C5' H5'C 109.5 . . ?
O4 C6 O3 125.0(2) . . ?
O4 C6 C7 118.4(2) . . ?
O3 C6 C7 116.5(2) . . ?
C9 C7 C10 110.3(3) . . ?
C9 C7 C8 110.5(3) . . ?
C10 C7 C8 109.5(3) . . ?
C9 C7 C6 108.2(2) . . ?
C10 C7 C6 107.5(3) . . ?
C8 C7 C6 110.9(3) . . ?
C7 C8 H8A 109.5 . . ?
C7 C8 H8B 109.5 . . ?
H8A C8 H8B 109.5 . . ?
C7 C8 H8C 109.5 . . ?
H8A C8 H8C 109.5 . . ?
H8B C8 H8C 109.5 . . ?
C7 C9 H9A 109.5 . . ?
C7 C9 H9B 109.5 . . ?
H9A C9 H9B 109.5 . . ?
C7 C9 H9C 109.5 . . ?
H9A C9 H9C 109.5 . . ?
H9B C9 H9C 109.5 . . ?
C7 C10 H10A 109.5 . . ?
C7 C10 H10B 109.5 . . ?
H10A C10 H10B 109.5 . . ?
C7 C10 H10C 109.5 . . ?
H10A C10 H10C 109.5 . . ?
H10B C10 H10C 109.5 . . ?
O7 C11 O6 119.4(2) . . ?
O7 C11 C12 123.0(3) . . ?
O6 C11 C12 117.5(2) . . ?
O7 C11 Fe2 63.22(14) . . ?
O6 C11 Fe2 56.29(13) . . ?
C12 C11 Fe2 172.3(2) . . ?
C15 C12 C13 112.6(3) . . ?
C15 C12 C11 111.9(3) . . ?
C13 C12 C11 108.4(3) . . ?
C15 C12 C14 108.8(3) . . ?
C13 C12 C14 108.1(3) . . ?
C11 C12 C14 106.7(3) . . ?
C12 C13 H13A 109.5 . . ?
C12 C13 H13B 109.5 . . ?
H13A C13 H13B 109.5 . . ?
C12 C13 H13C 109.5 . . ?
H13A C13 H13C 109.5 . . ?
H13B C13 H13C 109.5 . . ?
C12 C14 H14A 109.5 . . ?
C12 C14 H14B 109.5 . . ?
H14A C14 H14B 109.5 . . ?
C12 C14 H14C 109.5 . . ?
H14A C14 H14C 109.5 . . ?
H14B C14 H14C 109.5 . . ?
C12 C15 H15A 109.5 . . ?
C12 C15 H15B 109.5 . . ?
H15A C15 H15B 109.5 . . ?
C12 C15 H15C 109.5 . . ?
H15A C15 H15C 109.5 . . ?
H15B C15 H15C 109.5 . . ?
O2 C16 C17 109.4(2) . . ?
O2 C16 H16A 109.8 . . ?
C17 C16 H16A 109.8 . . ?
O2 C16 H16B 109.8 . . ?
C17 C16 H16B 109.8 . . ?
H16A C16 H16B 108.3 . . ?
N1 C17 C16 109.8(2) . . ?
N1 C17 H17A 109.7 . . ?
C16 C17 H17A 109.7 . . ?
N1 C17 H17B 109.7 . . ?
C16 C17 H17B 109.7 . . ?
H17A C17 H17B 108.2 . . ?
N1 C18 H18A 109.5 . . ?
N1 C18 H18B 109.5 . . ?
H18A C18 H18B 109.5 . . ?
N1 C18 H18C 109.5 . . ?
H18A C18 H18C 109.5 . . ?
H18B C18 H18C 109.5 . . ?
N1 C19 C20 110.4(2) . . ?
N1 C19 H19A 109.6 . . ?
C20 C19 H19A 109.6 . . ?
N1 C19 H19B 109.6 . . ?
C20 C19 H19B 109.6 . . ?
H19A C19 H19B 108.1 . . ?
N2 C20 C19 110.4(2) . . ?
N2 C20 H20A 109.6 . . ?
C19 C20 H20A 109.6 . . ?
N2 C20 H20B 109.6 . . ?
C19 C20 H20B 109.6 . . ?
H20A C20 H20B 108.1 . . ?
N2 C21 H21A 109.5 . . ?
N2 C21 H21B 109.5 . . ?
H21A C21 H21B 109.5 . . ?
N2 C21 H21C 109.5 . . ?
H21A C21 H21C 109.5 . . ?
H21B C21 H21C 109.5 . . ?
N2 C22 H22A 109.5 . . ?
N2 C22 H22B 109.5 . . ?
H22A C22 H22B 109.5 . . ?
N2 C22 H22C 109.5 . . ?
H22A C22 H22C 109.5 . . ?
H22B C22 H22C 109.5 . . ?
O12 C23 O11 124.0(3) . . ?
O12 C23 C24 120.4(3) . . ?
O11 C23 C24 115.6(3) . . ?
C25 C24 C27 108.7(4) . . ?
C25 C24 C26 110.6(4) . . ?
C27 C24 C26 108.4(4) . . ?
C25 C24 C23 110.4(3) . . ?
C27 C24 C23 108.9(3) . . ?
C26 C24 C23 109.8(3) . . ?
C24 C25 H25A 109.5 . . ?
C24 C25 H25B 109.5 . . ?
H25A C25 H25B 109.5 . . ?
C24 C25 H25C 109.5 . . ?
H25A C25 H25C 109.5 . . ?
H25B C25 H25C 109.5 . . ?
C24 C26 H26A 109.5 . . ?
C24 C26 H26B 109.5 . . ?
H26A C26 H26B 109.5 . . ?
C24 C26 H26C 109.5 . . ?
H26A C26 H26C 109.5 . . ?
H26B C26 H26C 109.5 . . ?
C24 C27 H27A 109.5 . . ?
C24 C27 H27B 109.5 . . ?
H27A C27 H27B 109.5 . . ?
C24 C27 H27C 109.5 . . ?
H27A C27 H27C 109.5 . . ?
H27B C27 H27C 109.5 . . ?
O20 C28 O13 125.8(2) . . ?
O20 C28 C29 117.3(3) . . ?
O13 C28 C29 116.9(3) . . ?
C31' C29 C30 137.8(7) . . ?
C31' C29 C32 48.7(7) . . ?
C30 C29 C32 114.7(8) . . ?
C31' C29 C30' 117.8(9) . . ?
C30 C29 C30' 40.5(7) . . ?
C32 C29 C30' 135.5(6) . . ?
C31' C29 C28 110.4(5) . . ?
C30 C29 C28 111.6(5) . . ?
C32 C29 C28 113.1(5) . . ?
C30' C29 C28 111.2(4) . . ?
C31' C29 C32' 108.2(9) . . ?
C30 C29 C32' 65.1(7) . . ?
C32 C29 C32' 60.1(8) . . ?
C30' C29 C32' 104.7(8) . . ?
C28 C29 C32' 103.4(5) . . ?
C31' C29 C31 61.3(8) . . ?
C30 C29 C31 105.5(8) . . ?
C32 C29 C31 108.4(8) . . ?
C30' C29 C31 66.0(8) . . ?
C28 C29 C31 102.4(4) . . ?
C32' C29 C31 154.1(5) . . ?
C29 C30' H30A 109.5 . . ?
C29 C30' H30B 109.5 . . ?
H30A C30' H30B 109.5 . . ?
C29 C30' H30C 109.5 . . ?
H30A C30' H30C 109.5 . . ?
H30B C30' H30C 109.5 . . ?
C29 C30 H30E 109.5 . . ?
C29 C30 H30F 109.5 . . ?
H30E C30 H30F 109.5 . . ?
C29 C30 H30G 109.5 . . ?
H30E C30 H30G 109.5 . . ?
H30F C30 H30G 109.5 . . ?
C29 C31' H31A 109.5 . . ?
C29 C31' H31B 109.5 . . ?
H31A C31' H31B 109.5 . . ?
C29 C31' H31C 109.5 . . ?
H31A C31' H31C 109.5 . . ?
H31B C31' H31C 109.5 . . ?
C29 C31 H31E 109.5 . . ?
C29 C31 H31F 109.5 . . ?
H31E C31 H31F 109.5 . . ?
C29 C31 H31G 109.5 . . ?
H31E C31 H31G 109.5 . . ?
H31F C31 H31G 109.5 . . ?
C29 C32' H32A 109.5 . . ?
C29 C32' H32B 109.5 . . ?
H32A C32' H32B 109.5 . . ?
C29 C32' H32C 109.5 . . ?
H32A C32' H32C 109.5 . . ?
H32B C32' H32C 109.5 . . ?
C29 C32 H32D 109.5 . . ?
C29 C32 H32E 109.5 . . ?
H32D C32 H32E 109.5 . . ?
C29 C32 H32F 109.5 . . ?
H32D C32 H32F 109.5 . . ?
H32E C32 H32F 109.5 . . ?
O16 C33 O15 125.2(3) . . ?
O16 C33 C34 118.7(3) . . ?
O15 C33 C34 116.0(3) . . ?
C36 C34 C35 111.8(5) . . ?
C36 C34 C37 109.9(4) . . ?
C35 C34 C37 108.2(4) . . ?
C36 C34 C33 108.1(3) . . ?
C35 C34 C33 108.1(3) . . ?
C37 C34 C33 110.7(3) . . ?
C34 C35 H35A 109.5 . . ?
C34 C35 H35B 109.5 . . ?
H35A C35 H35B 109.5 . . ?
C34 C35 H35C 109.5 . . ?
H35A C35 H35C 109.5 . . ?
H35B C35 H35C 109.5 . . ?
C34 C36 H36A 109.5 . . ?
C34 C36 H36B 109.5 . . ?
H36A C36 H36B 109.5 . . ?
C34 C36 H36C 109.5 . . ?
H36A C36 H36C 109.5 . . ?
H36B C36 H36C 109.5 . . ?
C34 C37 H37A 109.5 . . ?
C34 C37 H37B 109.5 . . ?
H37A C37 H37B 109.5 . . ?
C34 C37 H37C 109.5 . . ?
H37A C37 H37C 109.5 . . ?
H37B C37 H37C 109.5 . . ?
O19 C38 O18 119.6(3) . . ?
O19 C38 C39 120.8(3) . . ?
O18 C38 C39 119.5(3) . . ?
O19 C38 Fe5 62.20(15) . . ?
O18 C38 Fe5 57.43(14) . . ?
C39 C38 Fe5 176.8(2) . . ?
C41' C39 C42 71.9(17) . . ?
C41' C39 C40 126.5(14) . . ?
C42 C39 C40 117.3(6) . . ?
C41' C39 C38 115.4(7) . . ?
C42 C39 C38 109.5(4) . . ?
C40 C39 C38 110.1(3) . . ?
C41' C39 C41 37.5(19) . . ?
C42 C39 C41 109.1(6) . . ?
C40 C39 C41 103.5(5) . . ?
C38 C39 C41 106.8(4) . . ?
C41' C39 C42' 104.4(15) . . ?
C42 C39 C42' 32.8(8) . . ?
C40 C39 C42' 94.4(10) . . ?
C38 C39 C42' 99.1(7) . . ?
C41 C39 C42' 140.7(10) . . ?
C39 C40 H40A 109.5 . . ?
C39 C40 H40B 109.5 . . ?
H40A C40 H40B 109.5 . . ?
C39 C40 H40C 109.5 . . ?
H40A C40 H40C 109.5 . . ?
H40B C40 H40C 109.5 . . ?
C39 C41' H41A 109.5 . . ?
C39 C41' H41B 109.5 . . ?
H41A C41' H41B 109.5 . . ?
C39 C41' H41C 109.5 . . ?
H41A C41' H41C 109.5 . . ?
H41B C41' H41C 109.5 . . ?
C39 C41 H41D 109.5 . . ?
C39 C41 H41E 109.5 . . ?
H41D C41 H41E 109.5 . . ?
C39 C41 H41F 109.5 . . ?
H41D C41 H41F 109.5 . . ?
H41E C41 H41F 109.5 . . ?
C39 C42' H42A 109.5 . . ?
C39 C42' H42B 109.5 . . ?
H42A C42' H42B 109.5 . . ?
C39 C42' H42C 109.5 . . ?
H42A C42' H42C 109.5 . . ?
H42B C42' H42C 109.5 . . ?
C39 C42 H42D 109.5 . . ?
C39 C42 H42E 109.5 . . ?
H42D C42 H42E 109.5 . . ?
C39 C42 H42F 109.5 . . ?
H42D C42 H42F 109.5 . . ?
H42E C42 H42F 109.5 . . ?
O14 C43 C44 109.6(2) . . ?
O14 C43 H43A 109.8 . . ?
C44 C43 H43A 109.8 . . ?
O14 C43 H43B 109.8 . . ?
C44 C43 H43B 109.8 . . ?
H43A C43 H43B 108.2 . . ?
N3 C44 C43 109.7(2) . . ?
N3 C44 H44A 109.7 . . ?
C43 C44 H44A 109.7 . . ?
N3 C44 H44B 109.7 . . ?
C43 C44 H44B 109.7 . . ?
H44A C44 H44B 108.2 . . ?
N3 C45 H45A 109.5 . . ?
N3 C45 H45B 109.5 . . ?
H45A C45 H45B 109.5 . . ?
N3 C45 H45C 109.5 . . ?
H45A C45 H45C 109.5 . . ?
H45B C45 H45C 109.5 . . ?
N3 C46 C47 110.6(2) . . ?
N3 C46 H46A 109.5 . . ?
C47 C46 H46A 109.5 . . ?
N3 C46 H46B 109.5 . . ?
C47 C46 H46B 109.5 . . ?
H46A C46 H46B 108.1 . . ?
N4 C47 C46 110.7(2) . . ?
N4 C47 H47A 109.5 . . ?
C46 C47 H47A 109.5 . . ?
N4 C47 H47B 109.5 . . ?
C46 C47 H47B 109.5 . . ?
H47A C47 H47B 108.1 . . ?
N4 C48 H48A 109.5 . . ?
N4 C48 H48B 109.5 . . ?
H48A C48 H48B 109.5 . . ?
N4 C48 H48C 109.5 . . ?
H48A C48 H48C 109.5 . . ?
H48B C48 H48C 109.5 . . ?
N4 C49 H49A 109.5 . . ?
N4 C49 H49B 109.5 . . ?
H49A C49 H49B 109.5 . . ?
N4 C49 H49C 109.5 . . ?
H49A C49 H49C 109.5 . . ?
H49B C49 H49C 109.5 . . ?
O24 C50 O23 124.0(3) . . ?
O24 C50 C51 120.9(3) . . ?
O23 C50 C51 115.1(3) . . ?
C53 C51 C52 109.9(4) . . ?
C53 C51 C54 109.7(4) . . ?
C52 C51 C54 109.6(3) . . ?
C53 C51 C50 108.4(3) . . ?
C52 C51 C50 109.1(3) . . ?
C54 C51 C50 110.1(3) . . ?
C51 C52 H52A 109.5 . . ?
C51 C52 H52B 109.5 . . ?
H52A C52 H52B 109.5 . . ?
C51 C52 H52C 109.5 . . ?
H52A C52 H52C 109.5 . . ?
H52B C52 H52C 109.5 . . ?
C51 C53 H53A 109.5 . . ?
C51 C53 H53B 109.5 . . ?
H53A C53 H53B 109.5 . . ?
C51 C53 H53C 109.5 . . ?
H53A C53 H53C 109.5 . . ?
H53B C53 H53C 109.5 . . ?
C51 C54 H54A 109.5 . . ?
C51 C54 H54B 109.5 . . ?
H54A C54 H54B 109.5 . . ?
C51 C54 H54C 109.5 . . ?
H54A C54 H54C 109.5 . . ?
H54B C54 H54C 109.5 . . ?
N5 C55 C56 179.6(6) . . ?
C55 C56 H56A 109.5 . . ?
C55 C56 H56B 109.5 . . ?
H56A C56 H56B 109.5 . . ?
C55 C56 H56C 109.5 . . ?
H56A C56 H56C 109.5 . . ?
H56B C56 H56C 109.5 . . ?
N6 C57 C58 179.1(5) . . ?
C57 C58 H58A 109.5 . . ?
C57 C58 H58B 109.5 . . ?
H58A C58 H58B 109.5 . . ?
C57 C58 H58C 109.5 . . ?
H58A C58 H58C 109.5 . . ?
H58B C58 H58C 109.5 . . ?

loop_
_geom_bond_atom_site_label_1
_geom_bond_atom_site_label_2
_geom_bond_distance
_geom_bond_site_symmetry_2
_geom_bond_publ_flag
Fe1 O5 1.9366(16) 2_566 ?
Fe1 O5 1.9382(17) . ?
Fe1 O1 2.0251(18) . ?
Fe1 O2 2.0457(17) . ?
Fe1 O10 2.0471(17) 2_566 ?
Fe1 O3 2.0504(18) . ?
Fe1 Fe1 2.8651(7) 2_566 ?
Fe2 O5 1.8441(17) . ?
Fe2 O9 1.9580(18) . ?
Fe2 O4 2.0412(18) . ?
Fe2 O8 2.0448(18) 2_566 ?
Fe2 O6 2.0662(19) . ?
Fe2 O7 2.2189(19) . ?
Fe2 C11 2.481(3) . ?
Fe3 O10 1.9420(17) . ?
Fe3 O9 1.9651(18) . ?
Fe3 O2 2.0181(18) . ?
Fe3 O11 2.0331(19) . ?
Fe3 N1 2.231(2) . ?
Fe3 N2 2.272(2) . ?
Fe4 O17 1.9393(18) 2_667 ?
Fe4 O17 1.9400(17) . ?
Fe4 O13 2.0160(19) . ?
Fe4 O22 2.0389(18) 2_667 ?
Fe4 O15 2.0447(19) . ?
Fe4 O14 2.0523(18) . ?
Fe4 Fe4 2.8616(7) 2_667 ?
Fe5 O17 1.8430(18) . ?
Fe5 O21 1.9580(18) . ?
Fe5 O20 2.0424(19) 2_667 ?
Fe5 O16 2.0549(19) . ?
Fe5 O18 2.089(2) . ?
Fe5 O19 2.194(2) . ?
Fe5 C38 2.478(3) . ?
Fe6 O22 1.9432(18) . ?
Fe6 O21 1.9718(19) . ?
Fe6 O14 2.0089(18) . ?
Fe6 O23 2.0178(19) . ?
Fe6 N3 2.229(2) . ?
Fe6 N4 2.275(2) . ?
O1 C1 1.269(3) . ?
O2 C16 1.426(3) . ?
O3 C6 1.265(3) . ?
O4 C6 1.249(3) . ?
O5 Fe1 1.9366(16) 2_566 ?
O6 C11 1.272(3) . ?
O7 C11 1.255(3) . ?
O8 C1 1.253(3) . ?
O8 Fe2 2.0448(18) 2_566 ?
O10 Fe1 2.0471(17) 2_566 ?
O11 C23 1.300(3) . ?
O12 C23 1.229(4) . ?
O13 C28 1.267(3) . ?
O14 C43 1.428(3) . ?
O15 C33 1.263(4) . ?
O16 C33 1.253(3) . ?
O17 Fe4 1.9393(18) 2_667 ?
O18 C38 1.267(4) . ?
O19 C38 1.257(3) . ?
O20 C28 1.252(3) . ?
O20 Fe5 2.0424(19) 2_667 ?
O22 Fe4 2.0389(18) 2_667 ?
O23 C50 1.286(4) . ?
O24 C50 1.232(4) . ?
N1 C18 1.472(4) . ?
N1 C17 1.485(4) . ?
N1 C19 1.487(4) . ?
N2 C22 1.482(4) . ?
N2 C20 1.487(3) . ?
N2 C21 1.488(4) . ?
N3 C45 1.473(4) . ?
N3 C44 1.488(4) . ?
N3 C46 1.490(4) . ?
N4 C49 1.478(4) . ?
N4 C48 1.484(4) . ?
N4 C47 1.497(4) . ?
N5 C55 1.136(5) . ?
N6 C57 1.133(5) . ?
C1 C2 1.525(4) . ?
C2 C5' 1.378(17) . ?
C2 C4' 1.51(2) . ?
C2 C4 1.511(7) . ?
C2 C3 1.517(6) . ?
C2 C5 1.544(7) . ?
C2 C3' 1.62(2) . ?
C3 H3A 0.9800 . ?
C3 H3B 0.9800 . ?
C3 H3C 0.9800 . ?
C3' H3'A 0.9800 . ?
C3' H3'B 0.9800 . ?
C3' H3'C 0.9800 . ?
C4 H4A 0.9800 . ?
C4 H4B 0.9800 . ?
C4 H4C 0.9800 . ?
C4' H4'A 0.9800 . ?
C4' H4'B 0.9800 . ?
C4' H4'C 0.9800 . ?
C5 H5A 0.9800 . ?
C5 H5B 0.9800 . ?
C5 H5C 0.9800 . ?
C5' H5'A 0.9800 . ?
C5' H5'B 0.9800 . ?
C5' H5'C 0.9800 . ?
C6 C7 1.532(4) . ?
C7 C9 1.509(5) . ?
C7 C10 1.521(5) . ?
C7 C8 1.524(5) . ?
C8 H8A 0.9800 . ?
C8 H8B 0.9800 . ?
C8 H8C 0.9800 . ?
C9 H9A 0.9800 . ?
C9 H9B 0.9800 . ?
C9 H9C 0.9800 . ?
C10 H10A 0.9800 . ?
C10 H10B 0.9800 . ?
C10 H10C 0.9800 . ?
C11 C12 1.519(4) . ?
C12 C15 1.506(5) . ?
C12 C13 1.508(5) . ?
C12 C14 1.555(5) . ?
C13 H13A 0.9800 . ?
C13 H13B 0.9800 . ?
C13 H13C 0.9800 . ?
C14 H14A 0.9800 . ?
C14 H14B 0.9800 . ?
C14 H14C 0.9800 . ?
C15 H15A 0.9800 . ?
C15 H15B 0.9800 . ?
C15 H15C 0.9800 . ?
C16 C17 1.514(4) . ?
C16 H16A 0.9900 . ?
C16 H16B 0.9900 . ?
C17 H17A 0.9900 . ?
C17 H17B 0.9900 . ?
C18 H18A 0.9800 . ?
C18 H18B 0.9800 . ?
C18 H18C 0.9800 . ?
C19 C20 1.512(4) . ?
C19 H19A 0.9900 . ?
C19 H19B 0.9900 . ?
C20 H20A 0.9900 . ?
C20 H20B 0.9900 . ?
C21 H21A 0.9800 . ?
C21 H21B 0.9800 . ?
C21 H21C 0.9800 . ?
C22 H22A 0.9800 . ?
C22 H22B 0.9800 . ?
C22 H22C 0.9800 . ?
C23 C24 1.531(4) . ?
C24 C25 1.499(6) . ?
C24 C27 1.516(6) . ?
C24 C26 1.527(5) . ?
C25 H25A 0.9800 . ?
C25 H25B 0.9800 . ?
C25 H25C 0.9800 . ?
C26 H26A 0.9800 . ?
C26 H26B 0.9800 . ?
C26 H26C 0.9800 . ?
C27 H27A 0.9800 . ?
C27 H27B 0.9800 . ?
C27 H27C 0.9800 . ?
C28 C29 1.529(4) . ?
C29 C31' 1.440(11) . ?
C29 C30 1.453(11) . ?
C29 C32 1.461(9) . ?
C29 C30' 1.502(11) . ?
C29 C32' 1.588(11) . ?
C29 C31 1.619(10) . ?
C30' H30A 0.9800 . ?
C30' H30B 0.9800 . ?
C30' H30C 0.9800 . ?
C30 H30E 0.9800 . ?
C30 H30F 0.9800 . ?
C30 H30G 0.9800 . ?
C31' H31A 0.9800 . ?
C31' H31B 0.9800 . ?
C31' H31C 0.9800 . ?
C31 H31E 0.9800 . ?
C31 H31F 0.9800 . ?
C31 H31G 0.9800 . ?
C32' H32A 0.9800 . ?
C32' H32B 0.9800 . ?
C32' H32C 0.9800 . ?
C32 H32D 0.9800 . ?
C32 H32E 0.9800 . ?
C32 H32F 0.9800 . ?
C33 C34 1.532(4) . ?
C34 C36 1.484(5) . ?
C34 C35 1.502(6) . ?
C34 C37 1.524(6) . ?
C35 H35A 0.9800 . ?
C35 H35B 0.9800 . ?
C35 H35C 0.9800 . ?
C36 H36A 0.9800 . ?
C36 H36B 0.9800 . ?
C36 H36C 0.9800 . ?
C37 H37A 0.9800 . ?
C37 H37B 0.9800 . ?
C37 H37C 0.9800 . ?
C38 C39 1.526(4) . ?
C39 C41' 1.433(17) . ?
C39 C42 1.432(9) . ?
C39 C40 1.504(5) . ?
C39 C41 1.588(9) . ?
C39 C42' 1.77(2) . ?
C40 H40A 0.9800 . ?
C40 H40B 0.9800 . ?
C40 H40C 0.9800 . ?
C41' H41A 0.9800 . ?
C41' H41B 0.9800 . ?
C41' H41C 0.9800 . ?
C41 H41D 0.9800 . ?
C41 H41E 0.9800 . ?
C41 H41F 0.9800 . ?
C42' H42A 0.9800 . ?
C42' H42B 0.9800 . ?
C42' H42C 0.9800 . ?
C42 H42D 0.9800 . ?
C42 H42E 0.9800 . ?
C42 H42F 0.9800 . ?
C43 C44 1.515(4) . ?
C43 H43A 0.9900 . ?
C43 H43B 0.9900 . ?
C44 H44A 0.9900 . ?
C44 H44B 0.9900 . ?
C45 H45A 0.9800 . ?
C45 H45B 0.9800 . ?
C45 H45C 0.9800 . ?
C46 C47 1.502(5) . ?
C46 H46A 0.9900 . ?
C46 H46B 0.9900 . ?
C47 H47A 0.9900 . ?
C47 H47B 0.9900 . ?
C48 H48A 0.9800 . ?
C48 H48B 0.9800 . ?
C48 H48C 0.9800 . ?
C49 H49A 0.9800 . ?
C49 H49B 0.9800 . ?
C49 H49C 0.9800 . ?
C50 C51 1.542(4) . ?
C51 C53 1.516(6) . ?
C51 C52 1.519(5) . ?
C51 C54 1.528(5) . ?
C52 H52A 0.9800 . ?
C52 H52B 0.9800 . ?
C52 H52C 0.9800 . ?
C53 H53A 0.9800 . ?
C53 H53B 0.9800 . ?
C53 H53C 0.9800 . ?
C54 H54A 0.9800 . ?
C54 H54B 0.9800 . ?
C54 H54C 0.9800 . ?
C55 C56 1.457(5) . ?
C56 H56A 0.9800 . ?
C56 H56B 0.9800 . ?
C56 H56C 0.9800 . ?
C57 C58 1.457(5) . ?
C58 H58A 0.9800 . ?
C58 H58B 0.9800 . ?
C58 H58C 0.9800 . ?
